data_4070908
loop_
_publ_author_name
'Paramahamsan, Harinandini'
'Pearson, Anthony J.'
'Pinkerton, A. Alan'
'Zhurova, Elizabeth A.'

_publ_section_title
;
 Toward an Understanding of 1,5-Asymmetric Induction during Nucleophilic
 Addition to (Arene)chromium Tricarbonyl Complexes: Conformational
 Preference of the Chromium Tricarbonyl Tripod for Transmission of
 Chirality
;
_journal_issue 5
_journal_name_full Organometallics
_journal_page_first 900
_journal_paper_doi 10.1021/om701117r
_journal_volume 27
_journal_year 2008
_chemical_formula_sum 'C28 H34 Cr O4 Si'
_chemical_formula_weight 514.64
_chemical_name_systematic
; 
 ? 
;
_space_group_IT_number 19
_symmetry_cell_setting orthorhombic
_symmetry_space_group_name_Hall 'P 2ac 2ab'
_symmetry_space_group_name_H-M 'P 21 21 21'
_atom_sites_solution_hydrogens geom
_atom_sites_solution_primary direct
_atom_sites_solution_secondary difmap
_audit_creation_method SHELXL-97
_cell_angle_alpha 90.00
_cell_angle_beta 90.00
_cell_angle_gamma 90.00
_cell_formula_units_Z 4
_cell_length_a 10.7012(14)
_cell_length_b 10.8019(14)
_cell_length_c 22.171(3)
_cell_measurement_reflns_used 1000
_cell_measurement_temperature 150(1)
_cell_measurement_theta_max 25.15
_cell_measurement_theta_min 2.83
_cell_volume 2562.8(6)
_computing_cell_refinement 'Siemens SAINT'
_computing_data_collection 'Siemens SMART'
_computing_data_reduction 'Siemens SAINT'
_computing_molecular_graphics 'Siemens SHELXTL'
_computing_publication_material 'Siemens SHELXTL and the Toledo cifomatic'
_computing_structure_refinement 'SHELXL-97 (Sheldrick, 1997)'
_computing_structure_solution 'SHELXS-97 (Sheldrick, 1990)'
_diffrn_ambient_temperature 150(1)
_diffrn_measured_fraction_theta_full 0.942
_diffrn_measured_fraction_theta_max 0.942
_diffrn_measurement_device_type 'Siemens Platform'
_diffrn_measurement_method '\w scans'
_diffrn_radiation_monochromator graphite
_diffrn_radiation_source 'Sealed Tube'
_diffrn_radiation_type MoK\a
_diffrn_radiation_wavelength 0.71073
_diffrn_reflns_av_R_equivalents 0.0554
_diffrn_reflns_av_sigmaI/netI 0.0959
_diffrn_reflns_limit_h_max 12
_diffrn_reflns_limit_h_min -15
_diffrn_reflns_limit_k_max 15
_diffrn_reflns_limit_k_min -15
_diffrn_reflns_limit_l_max 26
_diffrn_reflns_limit_l_min -31
_diffrn_reflns_number 18645
_diffrn_reflns_theta_full 29.95
_diffrn_reflns_theta_max 29.95
_diffrn_reflns_theta_min 2.10
_exptl_absorpt_coefficient_mu 0.525
_exptl_absorpt_correction_T_max 1.000000
_exptl_absorpt_correction_T_min 0.900877
_exptl_absorpt_correction_type empirical
_exptl_crystal_colour yellow
_exptl_crystal_density_diffrn 1.334
_exptl_crystal_description rectangular
_exptl_crystal_F_000 1088
_exptl_crystal_size_max 0.3
_exptl_crystal_size_mid 0.2
_exptl_crystal_size_min 0.2
_refine_diff_density_max 0.288
_refine_diff_density_min -0.272
_refine_diff_density_rms 0.055
_refine_ls_abs_structure_details 'Flack H D (1983), Acta Cryst. A39, 876-881'
_refine_ls_abs_structure_Flack 0.019(14)
_refine_ls_extinction_coef 0.0006(2)
_refine_ls_extinction_expression Fc^*^=kFc[1+0.001xFc^2^\l^3^/sin(2\q)]^-1/4^
_refine_ls_extinction_method SHELXL
_refine_ls_goodness_of_fit_ref 0.898
_refine_ls_hydrogen_treatment mixed
_refine_ls_matrix_type full
_refine_ls_number_parameters 410
_refine_ls_number_reflns 6827
_refine_ls_number_restraints 0
_refine_ls_restrained_S_all 0.898
_refine_ls_R_factor_all 0.0707
_refine_ls_R_factor_gt 0.0392
_refine_ls_shift/su_max 0.009
_refine_ls_shift/su_mean 0.001
_refine_ls_structure_factor_coef Fsqd
_refine_ls_weighting_details 'calc w=1/[\s^2^(Fo^2^)+(0.0182P)^2^+0.0000P] where P=(Fo^2^+2Fc^2^)/3'
_refine_ls_weighting_scheme calc
_refine_ls_wR_factor_gt 0.0579
_refine_ls_wR_factor_ref 0.0632
_reflns_number_gt 4856
_reflns_number_total 6827
_reflns_threshold_expression >2sigma(I)
_cod_data_source_file om701117r-file001.cif
_cod_data_source_block cr2
_cod_depositor_comments
;
The following automatic conversions were performed:

'_symmetry_cell_setting' value 'Orthorhombic' changed to
'orthorhombic' according to
/home/saulius/struct/CIF-dictionaries/cif_core.dic dictionary named
'cif_core.dic' version 2.4.1 from
2010-06-29.

'_exptl_absorpt_correction_type' value 'Empirical'
changed to 'empirical' according to
/home/saulius/struct/CIF-dictionaries/cif_core.dic dictionary named
'cif_core.dic' version 2.4.1 from 2010-06-29.

Automatic conversion script
Id: cif_fix_values 1715 2011-07-08 13:25:40Z adriana 
;
_cod_original_sg_symbol_H-M 'P2(1)2(1)2(1) '
_cod_database_code 4070908

loop_
_symmetry_equiv_pos_as_xyz
'x, y, z'
'-x+1/2, -y, z+1/2'
'-x, y+1/2, -z+1/2'
'x+1/2, -y+1/2, -z'

loop_
_atom_site_label
_atom_site_type_symbol
_atom_site_fract_x
_atom_site_fract_y
_atom_site_fract_z
_atom_site_U_iso_or_equiv
_atom_site_adp_type
_atom_site_occupancy
_atom_site_symmetry_multiplicity
_atom_site_calc_flag
Cr Cr 0.56754(3) 0.95308(3) 0.934022(15) 0.01809(9) Uani 1.000000 1 d
Si Si 0.54150(6) 1.24434(6) 1.03079(3) 0.02132(15) Uani 1.000000 1 d
O1 O 0.29945(14) 0.83672(12) 0.87972(6) 0.0186(4) Uani 1.000000 1 d
O2 O 0.61878(18) 0.68352(15) 0.91449(8) 0.0435(5) Uani 1.000000 1 d
O3 O 0.72892(17) 1.01318(16) 0.82733(8) 0.0369(5) Uani 1.000000 1 d
O4 O 0.79338(16) 0.93507(17) 1.01363(7) 0.0364(5) Uani 1.000000 1 d
C1 C 0.5955(3) 1.3729(2) 0.98205(13) 0.0322(7) Uani 1.000000 1 d
C2 C 0.6697(3) 1.1897(3) 1.08034(12) 0.0320(7) Uani 1.000000 1 d
C3 C 0.4083(3) 1.2942(3) 1.07848(12) 0.0351(7) Uani 1.000000 1 d
C4 C 0.3612(2) 0.9290(2) 0.90856(9) 0.0163(5) Uani 1.000000 1 d
C5 C 0.3813(2) 0.9082(2) 0.97153(10) 0.0194(5) Uani 1.000000 1 d
C6 C 0.4371(2) 1.00094(19) 1.00697(10) 0.0201(5) Uani 1.000000 1 d
C7 C 0.4801(2) 1.11446(19) 0.98176(9) 0.0171(5) Uani 1.000000 1 d
C8 C 0.4665(2) 1.1278(2) 0.91904(10) 0.0187(5) Uani 1.000000 1 d
C9 C 0.4082(2) 1.0362(2) 0.88241(10) 0.0179(5) Uani 1.000000 1 d
C10 C 0.2482(2) 0.85750(19) 0.81887(9) 0.0165(5) Uani 1.000000 1 d
C11 C 0.3579(2) 0.8593(2) 0.77481(10) 0.0191(5) Uani 1.000000 1 d
C12 C 0.3620(3) 0.9352(2) 0.72383(11) 0.0268(6) Uani 1.000000 1 d
C13 C 0.4652(3) 0.9351(2) 0.68604(12) 0.0358(7) Uani 1.000000 1 d
C14 C 0.5647(3) 0.8590(3) 0.69765(12) 0.0388(7) Uani 1.000000 1 d
C15 C 0.5617(3) 0.7815(2) 0.74697(12) 0.0329(6) Uani 1.000000 1 d
C16 C 0.4591(2) 0.7813(2) 0.78508(11) 0.0247(6) Uani 1.000000 1 d
C17 C 0.1547(2) 0.7475(2) 0.80923(9) 0.0175(5) Uani 1.000000 1 d
C18 C 0.1160(2) 0.7535(2) 0.74197(10) 0.0244(6) Uani 1.000000 1 d
C19 C 0.0321(3) 0.8713(2) 0.73850(12) 0.0291(6) Uani 1.000000 1 d
C20 C 0.0306(2) 0.9162(2) 0.80460(11) 0.0258(6) Uani 1.000000 1 d
C21 C 0.1598(2) 0.9718(2) 0.81840(12) 0.0207(5) Uani 1.000000 1 d
C22 C 0.0323(2) 0.7948(2) 0.84073(10) 0.0223(5) Uani 1.000000 1 d
C23 C 0.0376(3) 0.8125(3) 0.90958(11) 0.0309(7) Uani 1.000000 1 d
C24 C -0.0820(3) 0.7120(2) 0.82912(14) 0.0326(6) Uani 1.000000 1 d
C25 C 0.2027(3) 0.6206(2) 0.82768(12) 0.0243(6) Uani 1.000000 1 d
C26 C 0.5978(2) 0.7878(2) 0.92100(10) 0.0265(6) Uani 1.000000 1 d
C27 C 0.7045(2) 0.9452(2) 0.98386(10) 0.0238(5) Uani 1.000000 1 d
C28 C 0.6688(2) 0.9903(2) 0.86943(11) 0.0237(6) Uani 1.000000 1 d
H1A H 0.635(3) 1.436(3) 1.0064(11) 0.050 Uiso 1.000000 1 d
H1B H 0.521(3) 1.410(2) 0.9639(11) 0.050 Uiso 1.000000 1 d
H1C H 0.649(3) 1.352(2) 0.9511(12) 0.050 Uiso 1.000000 1 d
H2A H 0.687(2) 1.250(3) 1.1124(12) 0.050 Uiso 1.000000 1 d
H2B H 0.750(3) 1.180(2) 1.0586(12) 0.050 Uiso 1.000000 1 d
H2C H 0.653(3) 1.119(3) 1.1021(12) 0.050 Uiso 1.000000 1 d
H3A H 0.423(3) 1.356(2) 1.1030(11) 0.050 Uiso 1.000000 1 d
H3B H 0.381(2) 1.224(2) 1.1044(12) 0.050 Uiso 1.000000 1 d
H3C H 0.339(3) 1.320(2) 1.0561(12) 0.050 Uiso 1.000000 1 d
H5A H 0.353(3) 0.829(2) 0.9900(11) 0.050 Uiso 1.000000 1 d
H6A H 0.447(3) 0.986(2) 1.0502(10) 0.050 Uiso 1.000000 1 d
H8A H 0.498(2) 1.198(2) 0.8968(11) 0.050 Uiso 1.000000 1 d
H9A H 0.404(2) 1.050(2) 0.8400(11) 0.050 Uiso 1.000000 1 d
H12A H 0.291(3) 0.984(2) 0.7148(12) 0.050 Uiso 1.000000 1 d
H13A H 0.462(3) 0.987(2) 0.6532(11) 0.050 Uiso 1.000000 1 d
H14A H 0.637(3) 0.862(2) 0.6777(12) 0.050 Uiso 1.000000 1 d
H15A H 0.630(3) 0.730(2) 0.7516(12) 0.050 Uiso 1.000000 1 d
H16A H 0.460(2) 0.729(2) 0.8187(11) 0.050 Uiso 1.000000 1 d
H18A H 0.187(3) 0.762(2) 0.7118(11) 0.050 Uiso 1.000000 1 d
H18B H 0.067(3) 0.680(2) 0.7277(10) 0.050 Uiso 1.000000 1 d
H19A H -0.043(3) 0.855(2) 0.7262(11) 0.050 Uiso 1.000000 1 d
H19B H 0.063(3) 0.935(2) 0.7104(10) 0.050 Uiso 1.000000 1 d
H20A H -0.033(3) 0.967(2) 0.8172(11) 0.050 Uiso 1.000000 1 d
H21A H 0.162(3) 1.012(2) 0.8579(12) 0.050 Uiso 1.000000 1 d
H21B H 0.183(2) 1.036(2) 0.7891(11) 0.050 Uiso 1.000000 1 d
H23A H -0.039(3) 0.839(2) 0.9229(11) 0.050 Uiso 1.000000 1 d
H23B H 0.100(3) 0.870(2) 0.9224(12) 0.050 Uiso 1.000000 1 d
H23C H 0.058(2) 0.735(2) 0.9321(11) 0.050 Uiso 1.000000 1 d
H24A H -0.158(3) 0.757(2) 0.8426(11) 0.050 Uiso 1.000000 1 d
H24B H -0.080(3) 0.630(2) 0.8530(10) 0.050 Uiso 1.000000 1 d
H24C H -0.092(3) 0.694(2) 0.7861(12) 0.050 Uiso 1.000000 1 d
H25A H 0.273(3) 0.604(2) 0.8042(12) 0.050 Uiso 1.000000 1 d
H25B H 0.137(3) 0.561(3) 0.8213(11) 0.050 Uiso 1.000000 1 d
H25C H 0.232(2) 0.621(2) 0.8721(12) 0.050 Uiso 1.000000 1 d

loop_
_atom_site_aniso_label
_atom_site_aniso_U_11
_atom_site_aniso_U_22
_atom_site_aniso_U_33
_atom_site_aniso_U_23
_atom_site_aniso_U_13
_atom_site_aniso_U_12
Cr 0.01939(19) 0.01650(17) 0.01838(18) -0.00010(16) -0.00060(18) 0.00033(17)
Si 0.0259(4) 0.0183(3) 0.0197(3) -0.0036(3) -0.0040(3) 0.0004(3)
O1 0.0249(9) 0.0162(8) 0.0147(8) -0.0009(6) -0.0039(7) -0.0030(7)
O2 0.0547(13) 0.0179(10) 0.0578(13) -0.0045(9) -0.0035(10) 0.0086(9)
O3 0.0329(12) 0.0468(12) 0.0309(11) 0.0029(9) 0.0110(9) -0.0029(9)
O4 0.0269(10) 0.0495(12) 0.0329(10) 0.0014(9) -0.0089(9) 0.0065(10)
C1 0.0394(19) 0.0233(14) 0.0338(17) -0.0002(12) -0.0033(14) -0.0080(13)
C2 0.0375(17) 0.0267(14) 0.0318(17) -0.0057(12) -0.0120(14) -0.0010(13)
C3 0.0406(19) 0.0366(17) 0.0281(16) -0.0110(12) -0.0001(14) 0.0052(14)
C4 0.0157(12) 0.0163(13) 0.0171(11) -0.0028(9) -0.0002(9) 0.0017(9)
C5 0.0217(13) 0.0204(12) 0.0160(12) 0.0016(10) 0.0016(11) 0.0004(10)
C6 0.0205(13) 0.0245(12) 0.0154(11) 0.0005(9) -0.0003(12) -0.0012(11)
C7 0.0176(13) 0.0161(12) 0.0175(12) -0.0029(9) 0.0005(10) 0.0018(10)
C8 0.0184(13) 0.0165(11) 0.0212(13) -0.0009(9) 0.0005(10) 0.0012(10)
C9 0.0229(13) 0.0163(11) 0.0147(11) 0.0017(10) -0.0008(10) 0.0040(11)
C10 0.0225(13) 0.0148(11) 0.0123(12) 0.0001(9) -0.0034(10) 0.0021(10)
C11 0.0237(14) 0.0161(11) 0.0174(12) -0.0044(9) -0.0019(10) -0.0031(10)
C12 0.0377(16) 0.0207(14) 0.0219(13) -0.0029(11) 0.0027(12) -0.0003(12)
C13 0.056(2) 0.0269(15) 0.0248(14) -0.0054(11) 0.0120(14) -0.0142(15)
C14 0.0379(18) 0.0393(16) 0.0394(17) -0.0212(13) 0.0194(16) -0.0158(17)
C15 0.0303(16) 0.0295(15) 0.0388(16) -0.0137(12) 0.0028(15) -0.0011(14)
C16 0.0285(16) 0.0216(13) 0.0240(13) -0.0066(10) 0.0014(12) 0.0007(12)
C17 0.0217(13) 0.0135(11) 0.0173(12) -0.0021(10) -0.0028(10) 0.0002(10)
C18 0.0304(15) 0.0211(12) 0.0218(13) -0.0037(11) -0.0089(11) -0.0004(12)
C19 0.0301(17) 0.0244(14) 0.0329(16) 0.0009(11) -0.0139(13) -0.0013(13)
C20 0.0238(15) 0.0200(13) 0.0336(15) 0.0002(10) -0.0030(12) 0.0039(10)
C21 0.0267(14) 0.0136(12) 0.0218(13) -0.0007(10) -0.0034(11) 0.0025(11)
C22 0.0182(13) 0.0177(12) 0.0311(14) -0.0027(10) -0.0014(11) -0.0006(10)
C23 0.0346(18) 0.0306(15) 0.0273(15) -0.0053(11) 0.0097(13) -0.0035(13)
C24 0.0262(15) 0.0272(14) 0.0444(17) -0.0044(12) -0.0002(15) -0.0039(13)
C25 0.0276(16) 0.0152(13) 0.0301(15) 0.0014(11) -0.0032(12) -0.0008(11)
C26 0.0235(14) 0.0274(14) 0.0285(14) 0.0013(11) 0.0001(11) -0.0011(11)
C27 0.0258(14) 0.0224(13) 0.0233(13) 0.0014(11) 0.0050(11) -0.0003(12)
C28 0.0231(14) 0.0209(13) 0.0270(14) -0.0024(11) -0.0061(12) -0.0005(11)

loop_
_atom_type_symbol
_atom_type_description
_atom_type_scat_dispersion_real
_atom_type_scat_dispersion_imag
_atom_type_scat_source
C C 0.0033 0.0016 'International Tables Vol C Tables 4.2.6.8 and 6.1.1.4'
O O 0.0106 0.0060 'International Tables Vol C Tables 4.2.6.8 and 6.1.1.4'
Si Si 0.0817 0.0704 'International Tables Vol C Tables 4.2.6.8 and 6.1.1.4'
Cr Cr 0.3209 0.6236 'International Tables Vol C Tables 4.2.6.8 and 6.1.1.4'
H H 0.0000 0.0000 'International Tables Vol C Tables 4.2.6.8 and 6.1.1.4'

loop_
_geom_angle_atom_site_label_1
_geom_angle_atom_site_label_2
_geom_angle_atom_site_label_3
_geom_angle
C4 Cr C5 36.96(8)
C4 Cr C6 66.21(8)
C4 Cr C7 78.62(8)
C4 Cr C8 65.60(8)
C4 Cr C9 35.66(8)
C4 Cr C26 91.20(9)
C4 Cr C27 155.58(9)
C4 Cr C28 113.58(9)
C5 Cr C6 37.19(8)
C5 Cr C7 67.52(8)
C5 Cr C8 78.59(9)
C5 Cr C9 66.09(8)
C5 Cr C26 90.27(10)
C5 Cr C27 118.82(9)
C5 Cr C28 150.51(10)
C6 Cr C7 37.38(7)
C6 Cr C8 66.25(8)
C6 Cr C9 78.37(9)
C6 Cr C26 117.14(9)
C6 Cr C27 94.29(10)
C6 Cr C28 153.52(9)
C7 Cr C8 36.86(7)
C7 Cr C9 67.19(8)
C7 Cr C26 154.50(9)
C7 Cr C27 94.87(9)
C7 Cr C28 116.28(9)
C8 Cr C9 37.38(8)
C8 Cr C26 153.68(9)
C8 Cr C27 121.50(10)
C8 Cr C28 89.11(9)
C9 Cr C26 116.31(9)
C9 Cr C27 158.81(10)
C9 Cr C28 87.88(9)
C26 Cr C27 84.77(11)
C26 Cr C28 89.21(10)
C27 Cr C28 90.49(10)
C1 Si C2 110.71(14)
C3 Si C1 110.77(14)
C3 Si C2 108.88(13)
C3 Si C7 106.00(12)
C7 Si C1 109.20(11)
C7 Si C2 111.18(11)
C4 O1 C10 120.06(15)
Cr C4 O1 131.96(15)
Cr C4 C5 68.47(13)
Cr C4 C9 70.11(13)
O1 C4 C5 114.67(19)
O1 C4 C9 126.32(18)
C5 C4 C9 119.0(2)
Cr C5 C4 74.57(13)
Cr C5 C6 70.81(14)
C4 C5 C6 119.8(2)
Cr C6 C5 72.00(13)
Cr C6 C7 73.06(13)
C5 C6 C7 122.1(2)
Cr C7 Si 134.59(12)
Cr C7 C6 69.56(12)
Cr C7 C8 69.91(12)
Si C7 C6 121.67(16)
Si C7 C8 121.89(16)
C6 C7 C8 116.31(19)
Cr C8 C7 73.23(12)
Cr C8 C9 72.85(13)
C7 C8 C9 122.6(2)
Cr C9 C4 74.23(13)
Cr C9 C8 69.78(12)
C4 C9 C8 119.98(19)
O1 C10 C11 107.58(17)
O1 C10 C17 104.30(16)
O1 C10 C21 110.69(17)
C11 C10 C17 114.41(17)
C11 C10 C21 116.92(19)
C17 C10 C21 102.24(18)
C10 C11 C12 123.3(2)
C10 C11 C16 119.1(2)
C12 C11 C16 117.6(2)
C11 C12 C13 120.9(3)
C12 C13 C14 120.4(3)
C13 C14 C15 119.7(3)
C14 C15 C16 120.2(3)
C11 C16 C15 121.1(2)
C10 C17 C18 105.70(18)
C10 C17 C22 103.02(16)
C10 C17 C25 115.51(19)
C18 C17 C22 101.06(18)
C18 C17 C25 112.76(19)
C22 C17 C25 117.1(2)
C17 C18 C19 103.60(18)
C18 C19 C20 102.47(19)
C19 C20 C21 107.6(2)
C19 C20 C22 103.10(19)
C21 C20 C22 102.61(19)
C10 C21 C20 103.77(18)
C17 C22 C20 93.22(18)
C17 C22 C23 116.8(2)
C17 C22 C24 113.57(18)
C20 C22 C23 114.32(19)
C20 C22 C24 113.5(2)
C23 C22 C24 105.5(2)
Cr C26 O2 177.9(2)
Cr C27 O4 176.4(2)
Cr C28 O3 177.5(2)

loop_
_geom_bond_atom_site_label_1
_geom_bond_atom_site_label_2
_geom_bond_distance
Cr C4 2.293(2)
Cr C5 2.213(2)
Cr C6 2.198(2)
Cr C7 2.244(2)
Cr C8 2.201(2)
Cr C9 2.241(2)
Cr C26 1.837(2)
Cr C27 1.837(3)
Cr C28 1.840(3)
Si C1 1.852(3)
Si C2 1.854(3)
Si C3 1.855(3)
Si C7 1.893(2)
O1 C4 1.356(2)
O1 C10 1.473(2)
O2 C26 1.158(3)
O3 C28 1.160(3)
O4 C27 1.163(3)
C4 C5 1.430(3)
C4 C9 1.389(3)
C5 C6 1.407(3)
C6 C7 1.424(3)
C7 C8 1.406(3)
C8 C9 1.424(3)
C10 C11 1.527(3)
C10 C17 1.568(3)
C10 C21 1.556(3)
C11 C12 1.397(3)
C11 C16 1.392(3)
C12 C13 1.386(4)
C13 C14 1.370(4)
C14 C15 1.377(4)
C15 C16 1.385(4)
C17 C18 1.549(3)
C17 C22 1.569(3)
C17 C25 1.520(3)
C18 C19 1.559(3)
C19 C20 1.544(3)
C20 C21 1.539(3)
C20 C22 1.536(3)
C22 C23 1.539(3)
C22 C24 1.538(4)
